data_7225228
loop_
_publ_author_name
'Dar'in, Dmitry'
'Bakulina, Olga'
'Nikolskaya, Sofia'
'Gluzdikov, Ivan'
'Krasavin, Mikhail'

_publ_section_title
;
 The rare cis-configured trisubstituted lactam products obtained by the
 Castagnoli-Cushman reaction in N,N-dimethylformamide
;
_journal_name_full 'RSC Adv.'
_journal_paper_doi 10.1039/C6RA10249B
_journal_year 2016
_chemical_formula_moiety 'C16 H21 N O4'
_chemical_formula_sum 'C16 H21 N O4'
_chemical_formula_weight 291.34
_space_group_crystal_system monoclinic
_space_group_IT_number 14
_space_group_name_Hall '-P 2ybc'
_space_group_name_H-M_alt 'P 1 21/c 1'
_symmetry_space_group_name_Hall '-P 2ybc'
_symmetry_space_group_name_H-M 'P 1 21/c 1'
_atom_sites_solution_hydrogens geom
_audit_creation_date 2015-12-16
_audit_creation_method
;
Olex2 1.2
(compiled 2015.09.30 svn.r3233 for OlexSys, GUI svn.r5103)
;
_audit_update_record
;
2015-12-16 deposited with the CCDC.
2016-05-11 downloaded from the CCDC.
;
_cell_angle_alpha 90
_cell_angle_beta 103.933(2)
_cell_angle_gamma 90
_cell_formula_units_Z 16
_cell_length_a 23.216(3)
_cell_length_b 11.7924(16)
_cell_length_c 23.055(3)
_cell_measurement_reflns_used 9847
_cell_measurement_temperature 100(2)
_cell_measurement_theta_max 26.03
_cell_measurement_theta_min 2.22
_cell_volume 6126.1(14)
_computing_molecular_graphics 'Olex2 (Dolomanov et al., 2009)'
_computing_publication_material 'Olex2 (Dolomanov et al., 2009)'
_computing_structure_refinement 'ShelXL (Sheldrick, 2015)'
_computing_structure_solution
;
Superflip (Palatinus & Chapuis, 2007;Palatinus & van der Lee, 2008;
Palatinus et al., 2012)
;
_diffrn_ambient_temperature 100(2)
_diffrn_measured_fraction_theta_full 0.999
_diffrn_measured_fraction_theta_max 0.999
_diffrn_measurement_device_type 'Bruker APEX-II CCD'
_diffrn_measurement_method '\f and \w scans'
_diffrn_radiation_monochromator graphite
_diffrn_radiation_type MoK\a
_diffrn_radiation_wavelength 0.71073
_diffrn_reflns_av_R_equivalents 0.0438
_diffrn_reflns_av_unetI/netI 0.0254
_diffrn_reflns_Laue_measured_fraction_full 0.999
_diffrn_reflns_Laue_measured_fraction_max 0.999
_diffrn_reflns_limit_h_max 28
_diffrn_reflns_limit_h_min -28
_diffrn_reflns_limit_k_max 14
_diffrn_reflns_limit_k_min -14
_diffrn_reflns_limit_l_max 28
_diffrn_reflns_limit_l_min -28
_diffrn_reflns_number 73928
_diffrn_reflns_point_group_measured_fraction_full 0.999
_diffrn_reflns_point_group_measured_fraction_max 0.999
_diffrn_reflns_theta_full 25.242
_diffrn_reflns_theta_max 26.111
_diffrn_reflns_theta_min 1.820
_diffrn_standards_number 0
_exptl_absorpt_coefficient_mu 0.091
_exptl_absorpt_correction_type none
_exptl_crystal_colour colourless
_exptl_crystal_colour_primary colourless
_exptl_crystal_density_diffrn 1.264
_exptl_crystal_description prism
_exptl_crystal_F_000 2496
_exptl_crystal_size_max 0.15
_exptl_crystal_size_mid 0.15
_exptl_crystal_size_min 0.15
_refine_diff_density_max 0.255
_refine_diff_density_min -0.218
_refine_diff_density_rms 0.042
_refine_ls_extinction_method none
_refine_ls_goodness_of_fit_ref 1.021
_refine_ls_hydrogen_treatment constr
_refine_ls_matrix_type full
_refine_ls_number_parameters 777
_refine_ls_number_reflns 12171
_refine_ls_number_restraints 0
_refine_ls_restrained_S_all 1.021
_refine_ls_R_factor_all 0.0486
_refine_ls_R_factor_gt 0.0366
_refine_ls_shift/su_max 0.001
_refine_ls_shift/su_mean 0.000
_refine_ls_structure_factor_coef Fsqd
_refine_ls_weighting_details 'w=1/[\s^2^(Fo^2^)+(0.0405P)^2^+2.8642P] where P=(Fo^2^+2Fc^2^)/3'
_refine_ls_weighting_scheme calc
_refine_ls_wR_factor_gt 0.0870
_refine_ls_wR_factor_ref 0.0948
_reflns_Friedel_coverage 0.000
_reflns_number_gt 9957
_reflns_number_total 12171
_reflns_threshold_expression 'I > 2\s(I)'
_cod_data_source_file c6ra10249b2.cif
_cod_data_source_block dvd72
_cod_original_cell_volume 6126.1(15)
_cod_database_code 7225228
_shelx_space_group_comment
;
The symmetry employed for this shelxl refinement is uniquely defined
by the following loop, which should always be used as a source of
symmetry information in preference to the above space-group names.
They are only intended as comments.
;
_olex2_refinement_description
;
1. Fixed Uiso
 At 1.2 times of:
  All C(H) groups, All C(H,H) groups
 At 1.5 times of:
  All C(H,H,H) groups, All O(H) groups
2.a Ternary CH refined with riding coordinates:
 C1(H1), C2(H2), C1A(H1A), C2A(H2A), C1C(H1C), C2C(H2C), C1B(H1B), C2B(H2B)
2.b Secondary CH2 refined with riding coordinates:
 C3(H3A,H3B), C3A(H3AB,H3AC), C3C(H3CA,H3CB), C3B(H3BB,H3BC)
2.c Aromatic/amide H refined with riding coordinates:
 C11(H11), C12(H12), C14(H14), C15(H15), C11A(H11A), C12A(H12A), C14A(H14A),
 C15A(H15A), C11C(H11C), C12C(H12C), C14C(H14C), C15C(H15C), C11B(H11B),
 C12B(H12B), C14B(H14B), C15B(H15B)
2.d Idealised Me refined as rotating group:
 C7(H7A,H7B,H7C), C8(H8A,H8B,H8C), C9(H9A,H9B,H9C), C16(H16A,H16B,H16C),
 C7A(H7AA,H7AB,H7AC), C8A(H8AA,H8AB,H8AC), C9A(H9AA,H9AB,H9AC), C16A(H16D,H16E,
 H16F), C7C(H7CA,H7CB,H7CC), C8C(H8CA,H8CB,H8CC), C9C(H9CA,H9CB,H9CC),
 C16C(H16G,H16H,H16I), C7B(H7BA,H7BB,H7BC), C8B(H8BA,H8BB,H8BC), C9B(H9BA,H9BB,
 H9BC), C16B(H16J,H16K,H16L)
2.e Idealised tetrahedral OH refined as rotating group:
 O3(H3), O3A(H3AA), O3C(H3C), O3B(H3BA)
;
_shelx_shelxl_version_number 2014/7
_olex2_submission_special_instructions 'No special instructions were received'

loop_
_space_group_symop_operation_xyz
'x, y, z'
'-x, y+1/2, -z+1/2'
'-x, -y, -z'
'x, -y-1/2, z-1/2'

loop_
_atom_site_label
_atom_site_type_symbol
_atom_site_fract_x
_atom_site_fract_y
_atom_site_fract_z
_atom_site_U_iso_or_equiv
_atom_site_adp_type
_atom_site_occupancy
_atom_site_site_symmetry_order
_atom_site_calc_flag
_atom_site_refinement_flags_posn
O1 O 0.60872(4) 0.08013(8) 0.33620(4) 0.0186(2) Uani 1 1 d .
O2 O 0.45816(5) 0.40804(10) 0.26395(5) 0.0289(3) Uani 1 1 d .
O3 O 0.47221(4) 0.42280(8) 0.17119(4) 0.0211(2) Uani 1 1 d .
H3 H 0.4475 0.4735 0.1681 0.032 Uiso 1 1 calc GR
O4 O 0.66790(5) 0.72832(8) 0.36571(5) 0.0262(2) Uani 1 1 d .
N1 N 0.62409(5) 0.22240(9) 0.27294(5) 0.0153(2) Uani 1 1 d .
C1 C 0.59098(6) 0.31923(11) 0.24003(6) 0.0155(3) Uani 1 1 d .
H1 H 0.5996 0.3244 0.2005 0.019 Uiso 1 1 calc R
C2 C 0.52549(6) 0.27972(12) 0.23254(6) 0.0183(3) Uani 1 1 d .
H2 H 0.5146 0.2315 0.1970 0.022 Uiso 1 1 calc R
C3 C 0.52826(6) 0.20607(13) 0.28727(7) 0.0219(3) Uani 1 1 d .
H3A H 0.5208 0.2505 0.3201 0.026 Uiso 1 1 calc R
H3B H 0.4997 0.1447 0.2783 0.026 Uiso 1 1 calc R
C4 C 0.59104(6) 0.16117(11) 0.30180(6) 0.0171(3) Uani 1 1 d .
C5 C 0.48156(6) 0.37678(12) 0.22521(6) 0.0184(3) Uani 1 1 d .
C6 C 0.68855(6) 0.19862(12) 0.27603(6) 0.0176(3) Uani 1 1 d .
C7 C 0.69209(7) 0.08283(12) 0.24710(7) 0.0240(3) Uani 1 1 d .
H7A H 0.6748 0.0262 0.2676 0.036 Uiso 1 1 calc GR
H7B H 0.7329 0.0642 0.2496 0.036 Uiso 1 1 calc GR
H7C H 0.6708 0.0855 0.2059 0.036 Uiso 1 1 calc GR
C8 C 0.72413(6) 0.19992(14) 0.34134(7) 0.0251(3) Uani 1 1 d .
H8A H 0.7197 0.2723 0.3588 0.038 Uiso 1 1 calc GR
H8B H 0.7653 0.1868 0.3430 0.038 Uiso 1 1 calc GR
H8C H 0.7097 0.1414 0.3631 0.038 Uiso 1 1 calc GR
C9 C 0.71341(7) 0.28912(13) 0.24156(7) 0.0241(3) Uani 1 1 d .
H9A H 0.6923 0.2871 0.2003 0.036 Uiso 1 1 calc GR
H9B H 0.7548 0.2748 0.2448 0.036 Uiso 1 1 calc GR
H9C H 0.7088 0.3625 0.2579 0.036 Uiso 1 1 calc GR
C10 C 0.60747(6) 0.43083(11) 0.27303(6) 0.0161(3) Uani 1 1 d .
C11 C 0.62162(6) 0.43724(12) 0.33552(6) 0.0193(3) Uani 1 1 d .
H11 H 0.6181 0.3727 0.3576 0.023 Uiso 1 1 calc R
C12 C 0.64060(7) 0.53737(12) 0.36498(6) 0.0222(3) Uani 1 1 d .
H12 H 0.6499 0.5398 0.4065 0.027 Uiso 1 1 calc R
C13 C 0.64581(6) 0.63511(12) 0.33237(6) 0.0196(3) Uani 1 1 d .
C14 C 0.62994(6) 0.63197(12) 0.27018(6) 0.0187(3) Uani 1 1 d .
H14 H 0.6319 0.6972 0.2481 0.022 Uiso 1 1 calc R
C15 C 0.61104(6) 0.52960(12) 0.24137(6) 0.0174(3) Uani 1 1 d .
H15 H 0.6006 0.5276 0.1998 0.021 Uiso 1 1 calc R
C16 C 0.68248(7) 0.82518(12) 0.33457(7) 0.0239(3) Uani 1 1 d .
H16A H 0.6472 0.8538 0.3078 0.036 Uiso 1 1 calc GR
H16B H 0.7106 0.8037 0.3121 0.036 Uiso 1 1 calc GR
H16C H 0.6994 0.8830 0.3629 0.036 Uiso 1 1 calc GR
O1A O 0.16062(4) 0.16583(8) 0.53116(4) 0.0220(2) Uani 1 1 d .
O2A O 0.28694(5) 0.50259(9) 0.49070(4) 0.0256(2) Uani 1 1 d .
O3A O 0.25905(4) 0.50345(9) 0.39040(4) 0.0216(2) Uani 1 1 d .
H3AA H 0.2835 0.5547 0.3939 0.032 Uiso 1 1 calc GR
O4A O 0.10995(5) 0.83216(8) 0.53550(5) 0.0246(2) Uani 1 1 d .
N1A N 0.12647(5) 0.31638(9) 0.46909(5) 0.0163(2) Uani 1 1 d .
C1A C 0.14965(6) 0.40700(11) 0.43635(6) 0.0167(3) Uani 1 1 d .
H1A H 0.1273 0.4060 0.3945 0.020 Uiso 1 1 calc R
C2A C 0.21484(6) 0.36589(12) 0.43994(6) 0.0198(3) Uani 1 1 d .
H2A H 0.2150 0.3221 0.4039 0.024 Uiso 1 1 calc R
C3A C 0.22889(6) 0.28597(13) 0.49354(7) 0.0238(3) Uani 1 1 d .
H3AB H 0.2522 0.2218 0.4860 0.029 Uiso 1 1 calc R
H3AC H 0.2506 0.3252 0.5291 0.029 Uiso 1 1 calc R
C4A C 0.16901(6) 0.24799(12) 0.50045(6) 0.0183(3) Uani 1 1 d .
C5A C 0.25806(6) 0.46392(12) 0.44421(6) 0.0192(3) Uani 1 1 d .
C6A C 0.06162(6) 0.29900(12) 0.46622(6) 0.0182(3) Uani 1 1 d .
C7A C 0.02395(6) 0.39695(13) 0.43384(7) 0.0256(3) Uani 1 1 d .
H7AA H 0.0347 0.4658 0.4560 0.038 Uiso 1 1 calc GR
H7AB H -0.0173 0.3811 0.4305 0.038 Uiso 1 1 calc GR
H7AC H 0.0308 0.4054 0.3946 0.038 Uiso 1 1 calc GR
C8A C 0.04244(7) 0.19056(13) 0.43032(7) 0.0278(3) Uani 1 1 d .
H8AA H 0.0442 0.2023 0.3896 0.042 Uiso 1 1 calc GR
H8AB H 0.0026 0.1717 0.4317 0.042 Uiso 1 1 calc GR
H8AC H 0.0685 0.1296 0.4472 0.042 Uiso 1 1 calc GR
C9A C 0.05237(7) 0.29239(15) 0.52954(7) 0.0284(3) Uani 1 1 d .
H9AA H 0.0714 0.2256 0.5490 0.043 Uiso 1 1 calc GR
H9AB H 0.0107 0.2891 0.5277 0.043 Uiso 1 1 calc GR
H9AC H 0.0692 0.3583 0.5517 0.043 Uiso 1 1 calc GR
C10A C 0.14352(6) 0.52328(11) 0.46239(6) 0.0163(3) Uani 1 1 d .
C11A C 0.16072(6) 0.54431(12) 0.52387(6) 0.0194(3) Uani 1 1 d .
H11A H 0.1795 0.4876 0.5496 0.023 Uiso 1 1 calc R
C12A C 0.15011(6) 0.64870(12) 0.54680(6) 0.0207(3) Uani 1 1 d .
H12A H 0.1620 0.6620 0.5877 0.025 Uiso 1 1 calc R
C13A C 0.12148(6) 0.73433(11) 0.50829(6) 0.0187(3) Uani 1 1 d .
C14A C 0.10572(6) 0.71578(12) 0.44710(6) 0.0184(3) Uani 1 1 d .
H14A H 0.0880 0.7731 0.4212 0.022 Uiso 1 1 calc R
C15A C 0.11674(6) 0.61042(12) 0.42505(6) 0.0178(3) Uani 1 1 d .
H15A H 0.1058 0.5979 0.3840 0.021 Uiso 1 1 calc R
C16A C 0.08168(7) 0.92212(12) 0.49725(7) 0.0245(3) Uani 1 1 d .
H16D H 0.1056 0.9423 0.4701 0.037 Uiso 1 1 calc GR
H16E H 0.0772 0.9869 0.5210 0.037 Uiso 1 1 calc GR
H16F H 0.0433 0.8975 0.4750 0.037 Uiso 1 1 calc GR
O1C O 0.07329(4) 1.19972(9) 0.17292(4) 0.0225(2) Uani 1 1 d .
O2C O -0.03423(5) 0.86020(9) 0.23469(5) 0.0260(2) Uani 1 1 d .
O3C O 0.00147(4) 0.86519(9) 0.33438(4) 0.0228(2) Uani 1 1 d .
H3C H -0.0212 0.8117 0.3337 0.034 Uiso 1 1 calc GR
O4C O 0.14346(5) 0.53442(8) 0.21356(5) 0.0254(2) Uani 1 1 d .
N1C N 0.11709(5) 1.07645(10) 0.24797(5) 0.0168(2) Uani 1 1 d .
C1C C 0.10012(6) 0.98369(12) 0.28374(6) 0.0174(3) Uani 1 1 d .
H1C H 0.1220 0.9925 0.3255 0.021 Uiso 1 1 calc R
C2C C 0.03273(6) 1.01029(12) 0.27865(6) 0.0192(3) Uani 1 1 d .
H2C H 0.0296 1.0581 0.3126 0.023 Uiso 1 1 calc R
C3C C 0.01349(6) 1.07963(12) 0.22159(6) 0.0215(3) Uani 1 1 d .
H3CA H -0.0065 1.0321 0.1885 0.026 Uiso 1 1 calc R
H3CB H -0.0131 1.1403 0.2266 0.026 Uiso 1 1 calc R
C4C C 0.07031(6) 1.12661(12) 0.21096(6) 0.0182(3) Uani 1 1 d .
C5C C -0.00409(6) 0.90411(12) 0.27918(6) 0.0192(3) Uani 1 1 d .
C6C C 0.18011(6) 1.10878(12) 0.24967(6) 0.0195(3) Uani 1 1 d .
C7C C 0.22238(6) 1.04517(13) 0.30023(6) 0.0235(3) Uani 1 1 d .
H7CA H 0.2148 1.0670 0.3378 0.035 Uiso 1 1 calc GR
H7CB H 0.2626 1.0635 0.3000 0.035 Uiso 1 1 calc GR
H7CC H 0.2163 0.9650 0.2946 0.035 Uiso 1 1 calc GR
C8C C 0.19381(7) 1.07842(15) 0.18980(7) 0.0273(3) Uani 1 1 d .
H8CA H 0.1893 0.9982 0.1833 0.041 Uiso 1 1 calc GR
H8CB H 0.2338 1.1002 0.1905 0.041 Uiso 1 1 calc GR
H8CC H 0.1669 1.1179 0.1581 0.041 Uiso 1 1 calc GR
C9C C 0.18755(7) 1.23639(13) 0.26258(7) 0.0280(3) Uani 1 1 d .
H9CA H 0.1646 1.2782 0.2292 0.042 Uiso 1 1 calc GR
H9CB H 0.2287 1.2565 0.2689 0.042 Uiso 1 1 calc GR
H9CC H 0.1740 1.2542 0.2977 0.042 Uiso 1 1 calc GR
C10C C 0.11213(6) 0.86600(12) 0.26219(6) 0.0166(3) Uani 1 1 d .
C11C C 0.13684(6) 0.78248(12) 0.30396(6) 0.0191(3) Uani 1 1 d .
H11C H 0.1466 0.8007 0.3444 0.023 Uiso 1 1 calc R
C12C C 0.14713(6) 0.67339(12) 0.28656(6) 0.0207(3) Uani 1 1 d .
H12C H 0.1640 0.6196 0.3151 0.025 Uiso 1 1 calc R
C13C C 0.13206(6) 0.64437(12) 0.22609(6) 0.0195(3) Uani 1 1 d .
C14C C 0.10772(6) 0.72613(12) 0.18343(6) 0.0189(3) Uani 1 1 d .
H14C H 0.0978 0.7077 0.1430 0.023 Uiso 1 1 calc R
C15C C 0.09845(6) 0.83572(12) 0.20201(6) 0.0184(3) Uani 1 1 d .
H15C H 0.0827 0.8902 0.1734 0.022 Uiso 1 1 calc R
C16C C 0.12863(7) 0.50022(13) 0.15216(7) 0.0267(3) Uani 1 1 d .
H16G H 0.1513 0.5440 0.1304 0.040 Uiso 1 1 calc GR
H16H H 0.0871 0.5125 0.1355 0.040 Uiso 1 1 calc GR
H16I H 0.1376 0.4212 0.1495 0.040 Uiso 1 1 calc GR
O1B O 0.34024(4) 0.66486(8) 0.40587(4) 0.0213(2) Uani 1 1 d .
O2B O 0.20137(5) 0.98740(9) 0.44199(4) 0.0258(2) Uani 1 1 d .
O3B O 0.23623(4) 1.00168(9) 0.54154(4) 0.0214(2) Uani 1 1 d .
H3BA H 0.2118 1.0530 0.5378 0.032 Uiso 1 1 calc GR
O4B O 0.38359(5) 1.34254(8) 0.43409(5) 0.0246(2) Uani 1 1 d .
N1B N 0.36966(5) 0.80204(10) 0.47838(5) 0.0173(2) Uani 1 1 d .
C1B C 0.34299(6) 0.89393(12) 0.50713(6) 0.0169(3) Uani 1 1 d .
H1B H 0.3596 0.8910 0.5504 0.020 Uiso 1 1 calc R
C2B C 0.27625(6) 0.85634(12) 0.49321(6) 0.0179(3) Uani 1 1 d .
H2B H 0.2709 0.8067 0.5256 0.022 Uiso 1 1 calc R
C3B C 0.26773(6) 0.78582(13) 0.43651(6) 0.0210(3) Uani 1 1 d .
H3BB H 0.2405 0.7236 0.4368 0.025 Uiso 1 1 calc R
H3BC H 0.2527 0.8320 0.4013 0.025 Uiso 1 1 calc R
C4B C 0.32932(6) 0.74249(12) 0.43817(6) 0.0182(3) Uani 1 1 d .
C5B C 0.23377(6) 0.95524(12) 0.48859(6) 0.0186(3) Uani 1 1 d .
C6B C 0.43539(6) 0.77919(13) 0.49107(6) 0.0208(3) Uani 1 1 d .
C7B C 0.44666(7) 0.65688(14) 0.51357(7) 0.0301(4) Uani 1 1 d .
H7BA H 0.4336 0.6479 0.5498 0.045 Uiso 1 1 calc GR
H7BB H 0.4883 0.6405 0.5212 0.045 Uiso 1 1 calc GR
H7BC H 0.4251 0.6056 0.4838 0.045 Uiso 1 1 calc GR
C8B C 0.45656(7) 0.79717(15) 0.43368(7) 0.0287(4) Uani 1 1 d .
H8BA H 0.4361 0.7456 0.4035 0.043 Uiso 1 1 calc GR
H8BB H 0.4985 0.7834 0.4416 0.043 Uiso 1 1 calc GR
H8BC H 0.4484 0.8737 0.4200 0.043 Uiso 1 1 calc GR
C9B C 0.46887(6) 0.86037(14) 0.53923(7) 0.0273(3) Uani 1 1 d .
H9BA H 0.4617 0.9371 0.5255 0.041 Uiso 1 1 calc GR
H9BB H 0.5106 0.8447 0.5473 0.041 Uiso 1 1 calc GR
H9BC H 0.4553 0.8503 0.5751 0.041 Uiso 1 1 calc GR
C10B C 0.35326(6) 1.01182(12) 0.48456(6) 0.0168(3) Uani 1 1 d .
C11B C 0.36719(6) 1.10125(12) 0.52556(6) 0.0190(3) Uani 1 1 d .
H11B H 0.3703 1.0870 0.5659 0.023 Uiso 1 1 calc R
C12B C 0.37636(6) 1.21010(12) 0.50754(6) 0.0196(3) Uani 1 1 d .
H12B H 0.3853 1.2682 0.5355 0.023 Uiso 1 1 calc R
C13B C 0.37218(6) 1.23278(12) 0.44721(6) 0.0195(3) Uani 1 1 d .
C14B C 0.35787(6) 1.14574(12) 0.40556(6) 0.0202(3) Uani 1 1 d .
H14B H 0.3545 1.1603 0.3652 0.024 Uiso 1 1 calc R
C15B C 0.34851(6) 1.03623(12) 0.42456(6) 0.0194(3) Uani 1 1 d .
H15B H 0.3389 0.9784 0.3965 0.023 Uiso 1 1 calc R
C16B C 0.38462(8) 1.36888(14) 0.37389(7) 0.0297(4) Uani 1 1 d .
H16J H 0.3461 1.3551 0.3481 0.045 Uiso 1 1 calc GR
H16K H 0.4135 1.3220 0.3618 0.045 Uiso 1 1 calc GR
H16L H 0.3949 1.4472 0.3713 0.045 Uiso 1 1 calc GR

loop_
_atom_site_aniso_label
_atom_site_aniso_U_11
_atom_site_aniso_U_22
_atom_site_aniso_U_33
_atom_site_aniso_U_23
_atom_site_aniso_U_13
_atom_site_aniso_U_12
O1 0.0195(5) 0.0157(5) 0.0194(5) 0.0030(4) 0.0020(4) -0.0012(4)
O2 0.0300(6) 0.0352(6) 0.0230(5) 0.0042(5) 0.0090(5) 0.0112(5)
O3 0.0228(5) 0.0204(5) 0.0194(5) 0.0021(4) 0.0039(4) 0.0071(4)
O4 0.0384(6) 0.0174(5) 0.0226(5) -0.0043(4) 0.0071(5) -0.0054(5)
N1 0.0147(6) 0.0139(5) 0.0169(6) 0.0010(4) 0.0028(4) 0.0002(4)
C1 0.0159(7) 0.0158(7) 0.0146(6) 0.0018(5) 0.0032(5) 0.0016(5)
C2 0.0157(7) 0.0173(7) 0.0206(7) 0.0003(5) 0.0016(5) -0.0012(5)
C3 0.0163(7) 0.0217(7) 0.0272(8) 0.0062(6) 0.0047(6) -0.0011(6)
C4 0.0178(7) 0.0167(7) 0.0157(6) -0.0018(5) 0.0021(5) -0.0024(5)
C5 0.0154(7) 0.0197(7) 0.0189(7) -0.0008(6) 0.0016(5) -0.0014(5)
C6 0.0152(7) 0.0168(7) 0.0213(7) -0.0002(5) 0.0052(5) 0.0009(5)
C7 0.0265(8) 0.0188(7) 0.0291(8) -0.0016(6) 0.0115(6) 0.0018(6)
C8 0.0161(7) 0.0321(8) 0.0253(8) -0.0021(6) 0.0011(6) 0.0005(6)
C9 0.0201(7) 0.0209(7) 0.0339(8) 0.0009(6) 0.0114(6) 0.0011(6)
C10 0.0132(6) 0.0165(7) 0.0187(7) -0.0004(5) 0.0041(5) 0.0004(5)
C11 0.0246(7) 0.0168(7) 0.0176(7) 0.0022(5) 0.0073(6) 0.0003(6)
C12 0.0297(8) 0.0215(7) 0.0154(7) -0.0002(6) 0.0052(6) 0.0014(6)
C13 0.0201(7) 0.0170(7) 0.0219(7) -0.0039(6) 0.0052(6) 0.0002(6)
C14 0.0193(7) 0.0161(7) 0.0210(7) 0.0038(5) 0.0053(6) 0.0007(5)
C15 0.0162(7) 0.0194(7) 0.0160(6) 0.0005(5) 0.0027(5) 0.0000(5)
C16 0.0249(8) 0.0166(7) 0.0304(8) -0.0037(6) 0.0071(6) -0.0039(6)
O1A 0.0221(5) 0.0177(5) 0.0271(5) 0.0056(4) 0.0076(4) 0.0029(4)
O2A 0.0253(6) 0.0308(6) 0.0203(5) 0.0001(4) 0.0043(4) -0.0044(5)
O3A 0.0229(5) 0.0227(5) 0.0196(5) 0.0006(4) 0.0057(4) -0.0056(4)
O4A 0.0311(6) 0.0158(5) 0.0266(5) -0.0010(4) 0.0064(4) 0.0040(4)
N1A 0.0162(6) 0.0141(6) 0.0186(6) 0.0007(4) 0.0040(5) 0.0002(4)
C1A 0.0158(7) 0.0173(7) 0.0166(6) 0.0010(5) 0.0033(5) -0.0005(5)
C2A 0.0188(7) 0.0182(7) 0.0232(7) -0.0004(6) 0.0068(6) 0.0014(6)
C3A 0.0168(7) 0.0215(7) 0.0336(8) 0.0073(6) 0.0069(6) 0.0044(6)
C4A 0.0194(7) 0.0157(7) 0.0205(7) -0.0010(5) 0.0058(6) 0.0019(5)
C5A 0.0169(7) 0.0204(7) 0.0214(7) 0.0011(6) 0.0068(6) 0.0037(6)
C6A 0.0140(7) 0.0190(7) 0.0209(7) 0.0011(6) 0.0029(5) -0.0007(5)
C7A 0.0154(7) 0.0238(8) 0.0359(9) 0.0058(7) 0.0032(6) 0.0002(6)
C8A 0.0249(8) 0.0226(8) 0.0321(8) -0.0024(6) -0.0004(6) -0.0034(6)
C9A 0.0198(8) 0.0419(9) 0.0246(8) 0.0031(7) 0.0074(6) 0.0040(7)
C10A 0.0126(6) 0.0163(7) 0.0205(7) 0.0002(5) 0.0053(5) -0.0012(5)
C11A 0.0177(7) 0.0182(7) 0.0202(7) 0.0031(6) 0.0008(5) 0.0015(5)
C12A 0.0212(7) 0.0221(7) 0.0173(7) -0.0014(6) 0.0019(6) -0.0009(6)
C13A 0.0170(7) 0.0147(7) 0.0252(7) -0.0011(6) 0.0070(6) -0.0016(5)
C14A 0.0159(7) 0.0176(7) 0.0224(7) 0.0058(6) 0.0057(5) 0.0016(5)
C15A 0.0152(7) 0.0217(7) 0.0166(7) 0.0017(5) 0.0042(5) -0.0019(5)
C16A 0.0267(8) 0.0158(7) 0.0325(8) 0.0030(6) 0.0098(6) 0.0041(6)
O1C 0.0250(5) 0.0233(5) 0.0198(5) 0.0030(4) 0.0066(4) 0.0058(4)
O2C 0.0257(6) 0.0285(6) 0.0233(5) -0.0071(4) 0.0045(4) -0.0070(5)
O3C 0.0223(5) 0.0240(5) 0.0221(5) -0.0020(4) 0.0052(4) -0.0060(4)
O4C 0.0342(6) 0.0170(5) 0.0258(5) 0.0026(4) 0.0089(5) 0.0035(4)
N1C 0.0172(6) 0.0176(6) 0.0155(5) -0.0002(5) 0.0034(4) -0.0003(5)
C1C 0.0163(7) 0.0207(7) 0.0146(6) -0.0004(5) 0.0028(5) -0.0026(5)
C2C 0.0177(7) 0.0203(7) 0.0196(7) -0.0043(6) 0.0050(5) -0.0006(6)
C3C 0.0179(7) 0.0203(7) 0.0251(7) -0.0017(6) 0.0031(6) 0.0021(6)
C4C 0.0207(7) 0.0173(7) 0.0159(7) -0.0047(5) 0.0032(5) 0.0033(6)
C5C 0.0158(7) 0.0207(7) 0.0222(7) -0.0043(6) 0.0066(6) 0.0014(6)
C6C 0.0167(7) 0.0216(7) 0.0196(7) 0.0000(6) 0.0035(5) -0.0024(6)
C7C 0.0168(7) 0.0273(8) 0.0249(8) 0.0024(6) 0.0019(6) -0.0027(6)
C8C 0.0197(7) 0.0398(9) 0.0236(8) -0.0013(7) 0.0072(6) -0.0010(7)
C9C 0.0267(8) 0.0232(8) 0.0321(8) -0.0001(7) 0.0033(7) -0.0068(6)
C10C 0.0111(6) 0.0202(7) 0.0186(7) 0.0008(5) 0.0038(5) -0.0012(5)
C11C 0.0145(7) 0.0272(8) 0.0158(7) 0.0027(6) 0.0041(5) -0.0005(6)
C12C 0.0174(7) 0.0232(7) 0.0225(7) 0.0085(6) 0.0066(6) 0.0032(6)
C13C 0.0168(7) 0.0185(7) 0.0249(7) 0.0019(6) 0.0083(6) -0.0001(5)
C14C 0.0185(7) 0.0200(7) 0.0173(7) -0.0008(5) 0.0025(5) -0.0011(6)
C15C 0.0166(7) 0.0198(7) 0.0174(7) 0.0029(5) 0.0014(5) 0.0012(5)
C16C 0.0349(9) 0.0172(7) 0.0292(8) -0.0017(6) 0.0101(7) -0.0010(6)
O1B 0.0214(5) 0.0221(5) 0.0215(5) -0.0026(4) 0.0073(4) -0.0019(4)
O2B 0.0225(5) 0.0328(6) 0.0216(5) 0.0067(4) 0.0046(4) 0.0067(5)
O3B 0.0197(5) 0.0217(5) 0.0223(5) 0.0016(4) 0.0043(4) 0.0056(4)
O4B 0.0288(6) 0.0197(5) 0.0264(5) 0.0001(4) 0.0091(4) -0.0015(4)
N1B 0.0138(6) 0.0198(6) 0.0179(6) 0.0006(5) 0.0033(4) 0.0012(5)
C1B 0.0138(6) 0.0216(7) 0.0149(6) 0.0008(5) 0.0027(5) 0.0020(5)
C2B 0.0156(7) 0.0194(7) 0.0188(7) 0.0031(5) 0.0043(5) -0.0003(5)
C3B 0.0157(7) 0.0234(7) 0.0232(7) -0.0007(6) 0.0033(6) -0.0018(6)
C4B 0.0180(7) 0.0200(7) 0.0170(7) 0.0043(6) 0.0048(5) -0.0012(6)
C5B 0.0140(7) 0.0216(7) 0.0210(7) 0.0049(6) 0.0059(5) -0.0019(5)
C6B 0.0138(7) 0.0276(8) 0.0204(7) 0.0014(6) 0.0032(5) 0.0027(6)
C7B 0.0254(8) 0.0322(9) 0.0310(8) 0.0051(7) 0.0034(7) 0.0093(7)
C8B 0.0174(7) 0.0456(10) 0.0237(8) 0.0009(7) 0.0062(6) -0.0007(7)
C9B 0.0156(7) 0.0361(9) 0.0282(8) -0.0029(7) 0.0010(6) 0.0024(6)
C10B 0.0112(6) 0.0205(7) 0.0181(7) 0.0010(5) 0.0024(5) 0.0009(5)
C11B 0.0138(6) 0.0272(8) 0.0157(6) 0.0001(6) 0.0028(5) 0.0005(6)
C12B 0.0147(7) 0.0230(7) 0.0206(7) -0.0058(6) 0.0034(5) -0.0011(6)
C13B 0.0128(6) 0.0209(7) 0.0255(7) 0.0018(6) 0.0060(5) 0.0004(5)
C14B 0.0184(7) 0.0247(7) 0.0173(7) 0.0013(6) 0.0039(5) 0.0007(6)
C15B 0.0174(7) 0.0217(7) 0.0178(7) -0.0023(6) 0.0018(5) -0.0011(6)
C16B 0.0372(9) 0.0238(8) 0.0296(8) 0.0055(7) 0.0109(7) -0.0011(7)

loop_
_atom_type_symbol
_atom_type_description
_atom_type_scat_dispersion_real
_atom_type_scat_dispersion_imag
_atom_type_scat_source
C C 0.0033 0.0016 'International Tables Vol C Tables 4.2.6.8 and 6.1.1.4'
H H 0.0000 0.0000 'International Tables Vol C Tables 4.2.6.8 and 6.1.1.4'
N N 0.0061 0.0033 'International Tables Vol C Tables 4.2.6.8 and 6.1.1.4'
O O 0.0106 0.0060 'International Tables Vol C Tables 4.2.6.8 and 6.1.1.4'

loop_
_geom_angle_atom_site_label_1
_geom_angle_atom_site_label_2
_geom_angle_atom_site_label_3
_geom_angle
C5 O3 H3 109.5
C13 O4 C16 117.44(11)
C1 N1 C6 123.71(11)
C4 N1 C1 112.41(11)
C4 N1 C6 123.81(11)
N1 C1 H1 109.1
N1 C1 C2 101.44(10)
N1 C1 C10 111.95(10)
C2 C1 H1 109.1
C10 C1 H1 109.1
C10 C1 C2 115.78(11)
C1 C2 H2 108.3
C3 C2 C1 103.50(11)
C3 C2 H2 108.3
C5 C2 C1 113.50(11)
C5 C2 H2 108.3
C5 C2 C3 114.64(12)
C2 C3 H3A 111.1
C2 C3 H3B 111.1
H3A C3 H3B 109.1
C4 C3 C2 103.31(11)
C4 C3 H3A 111.1
C4 C3 H3B 111.1
O1 C4 N1 126.04(13)
O1 C4 C3 124.21(12)
N1 C4 C3 109.75(12)
O2 C5 O3 124.55(13)
O2 C5 C2 123.92(13)
O3 C5 C2 111.53(12)
N1 C6 C7 107.59(11)
N1 C6 C8 109.78(11)
N1 C6 C9 109.95(11)
C7 C6 C8 111.36(12)
C9 C6 C7 109.30(12)
C9 C6 C8 108.84(12)
C6 C7 H7A 109.5
C6 C7 H7B 109.5
C6 C7 H7C 109.5
H7A C7 H7B 109.5
H7A C7 H7C 109.5
H7B C7 H7C 109.5
C6 C8 H8A 109.5
C6 C8 H8B 109.5
C6 C8 H8C 109.5
H8A C8 H8B 109.5
H8A C8 H8C 109.5
H8B C8 H8C 109.5
C6 C9 H9A 109.5
C6 C9 H9B 109.5
C6 C9 H9C 109.5
H9A C9 H9B 109.5
H9A C9 H9C 109.5
H9B C9 H9C 109.5
C11 C10 C1 121.96(12)
C15 C10 C1 120.16(12)
C15 C10 C11 117.84(12)
C10 C11 H11 119.3
C12 C11 C10 121.35(13)
C12 C11 H11 119.3
C11 C12 H12 120.0
C11 C12 C13 119.97(13)
C13 C12 H12 120.0
O4 C13 C12 115.45(12)
O4 C13 C14 124.78(13)
C14 C13 C12 119.77(13)
C13 C14 H14 120.4
C13 C14 C15 119.19(13)
C15 C14 H14 120.4
C10 C15 C14 121.81(12)
C10 C15 H15 119.1
C14 C15 H15 119.1
O4 C16 H16A 109.5
O4 C16 H16B 109.5
O4 C16 H16C 109.5
H16A C16 H16B 109.5
H16A C16 H16C 109.5
H16B C16 H16C 109.5
C5A O3A H3AA 109.5
C13A O4A C16A 116.90(11)
C1A N1A C6A 123.91(11)
C4A N1A C1A 113.38(11)
C4A N1A C6A 122.68(11)
N1A C1A H1A 108.8
N1A C1A C2A 102.35(10)
N1A C1A C10A 111.71(11)
C2A C1A H1A 108.8
C10A C1A H1A 108.8
C10A C1A C2A 116.02(11)
C1A C2A H2A 108.6
C3A C2A C1A 104.39(11)
C3A C2A H2A 108.6
C5A C2A C1A 112.42(11)
C5A C2A H2A 108.6
C5A C2A C3A 114.12(12)
C2A C3A H3AB 110.9
C2A C3A H3AC 110.9
H3AB C3A H3AC 108.9
C4A C3A C2A 104.28(11)
C4A C3A H3AB 110.9
C4A C3A H3AC 110.9
O1A C4A N1A 125.37(13)
O1A C4A C3A 124.59(13)
N1A C4A C3A 110.03(12)
O2A C5A O3A 124.35(13)
O2A C5A C2A 124.18(13)
O3A C5A C2A 111.45(12)
N1A C6A C7A 111.51(11)
N1A C6A C8A 107.18(11)
N1A C6A C9A 109.53(11)
C8A C6A C7A 108.01(12)
C9A C6A C7A 108.02(12)
C9A C6A C8A 112.63(13)
C6A C7A H7AA 109.5
C6A C7A H7AB 109.5
C6A C7A H7AC 109.5
H7AA C7A H7AB 109.5
H7AA C7A H7AC 109.5
H7AB C7A H7AC 109.5
C6A C8A H8AA 109.5
C6A C8A H8AB 109.5
C6A C8A H8AC 109.5
H8AA C8A H8AB 109.5
H8AA C8A H8AC 109.5
H8AB C8A H8AC 109.5
C6A C9A H9AA 109.5
C6A C9A H9AB 109.5
C6A C9A H9AC 109.5
H9AA C9A H9AB 109.5
H9AA C9A H9AC 109.5
H9AB C9A H9AC 109.5
C11A C10A C1A 122.00(12)
C15A C10A C1A 119.64(12)
C15A C10A C11A 118.23(13)
C10A C11A H11A 119.6
C12A C11A C10A 120.70(13)
C12A C11A H11A 119.6
C11A C12A H12A 120.0
C11A C12A C13A 119.96(13)
C13A C12A H12A 120.0
O4A C13A C12A 115.58(12)
O4A C13A C14A 124.46(13)
C14A C13A C12A 119.95(13)
C13A C14A H14A 120.4
C13A C14A C15A 119.11(13)
C15A C14A H14A 120.4
C10A C15A C14A 122.00(13)
C10A C15A H15A 119.0
C14A C15A H15A 119.0
O4A C16A H16D 109.5
O4A C16A H16E 109.5
O4A C16A H16F 109.5
H16D C16A H16E 109.5
H16D C16A H16F 109.5
H16E C16A H16F 109.5
C5C O3C H3C 109.5
C13C O4C C16C 117.58(11)
C1C N1C C6C 124.14(11)
C4C N1C C1C 113.32(11)
C4C N1C C6C 122.46(11)
N1C C1C H1C 108.9
N1C C1C C2C 101.82(11)
N1C C1C C10C 113.45(11)
C2C C1C H1C 108.9
C10C C1C H1C 108.9
C10C C1C C2C 114.50(11)
C1C C2C H2C 108.5
C3C C2C C1C 104.56(11)
C3C C2C H2C 108.5
C5C C2C C1C 112.78(11)
C5C C2C H2C 108.5
C5C C2C C3C 113.67(12)
C2C C3C H3CA 110.8
C2C C3C H3CB 110.8
H3CA C3C H3CB 108.9
C4C C3C C2C 104.61(11)
C4C C3C H3CA 110.8
C4C C3C H3CB 110.8
O1C C4C N1C 125.34(13)
O1C C4C C3C 124.76(12)
N1C C4C C3C 109.89(12)
O2C C5C O3C 124.52(13)
O2C C5C C2C 123.92(13)
O3C C5C C2C 111.56(11)
N1C C6C C7C 109.74(11)
N1C C6C C8C 109.22(11)
N1C C6C C9C 108.48(12)
C7C C6C C8C 109.77(12)
C7C C6C C9C 108.16(12)
C8C C6C C9C 111.45(13)
C6C C7C H7CA 109.5
C6C C7C H7CB 109.5
C6C C7C H7CC 109.5
H7CA C7C H7CB 109.5
H7CA C7C H7CC 109.5
H7CB C7C H7CC 109.5
C6C C8C H8CA 109.5
C6C C8C H8CB 109.5
C6C C8C H8CC 109.5
H8CA C8C H8CB 109.5
H8CA C8C H8CC 109.5
H8CB C8C H8CC 109.5
C6C C9C H9CA 109.5
C6C C9C H9CB 109.5
C6C C9C H9CC 109.5
H9CA C9C H9CB 109.5
H9CA C9C H9CC 109.5
H9CB C9C H9CC 109.5
C11C C10C C1C 119.58(12)
C15C C10C C1C 122.88(12)
C15C C10C C11C 117.52(13)
C10C C11C H11C 119.2
C12C C11C C10C 121.64(13)
C12C C11C H11C 119.2
C11C C12C H12C 120.1
C11C C12C C13C 119.85(13)
C13C C12C H12C 120.1
O4C C13C C12C 115.37(12)
O4C C13C C14C 124.89(13)
C12C C13C C14C 119.73(13)
C13C C14C H14C 120.3
C15C C14C C13C 119.33(13)
C15C C14C H14C 120.3
C10C C15C C14C 121.90(13)
C10C C15C H15C 119.0
C14C C15C H15C 119.0
O4C C16C H16G 109.5
O4C C16C H16H 109.5
O4C C16C H16I 109.5
H16G C16C H16H 109.5
H16G C16C H16I 109.5
H16H C16C H16I 109.5
C5B O3B H3BA 109.5
C13B O4B C16B 118.00(11)
C1B N1B C6B 123.82(11)
C4B N1B C1B 113.17(11)
C4B N1B C6B 122.99(12)
N1B C1B H1B 109.0
N1B C1B C2B 101.56(10)
N1B C1B C10B 113.46(11)
C2B C1B H1B 109.0
C10B C1B H1B 109.0
C10B C1B C2B 114.60(11)
C1B C2B H2B 108.3
C3B C2B C1B 104.36(11)
C3B C2B H2B 108.3
C5B C2B C1B 113.03(11)
C5B C2B H2B 108.3
C5B C2B C3B 114.38(11)
C2B C3B H3BB 111.0
C2B C3B H3BC 111.0
H3BB C3B H3BC 109.0
C4B C3B C2B 103.69(11)
C4B C3B H3BB 111.0
C4B C3B H3BC 111.0
O1B C4B N1B 126.01(13)
O1B C4B C3B 124.19(13)
N1B C4B C3B 109.78(12)
O2B C5B O3B 124.44(13)
O2B C5B C2B 123.84(13)
O3B C5B C2B 111.72(11)
N1B C6B C7B 108.43(12)
N1B C6B C8B 109.13(11)
N1B C6B C9B 110.05(11)
C8B C6B C7B 110.97(13)
C9B C6B C7B 109.13(12)
C9B C6B C8B 109.12(13)
C6B C7B H7BA 109.5
C6B C7B H7BB 109.5
C6B C7B H7BC 109.5
H7BA C7B H7BB 109.5
H7BA C7B H7BC 109.5
H7BB C7B H7BC 109.5
C6B C8B H8BA 109.5
C6B C8B H8BB 109.5
C6B C8B H8BC 109.5
H8BA C8B H8BB 109.5
H8BA C8B H8BC 109.5
H8BB C8B H8BC 109.5
C6B C9B H9BA 109.5
C6B C9B H9BB 109.5
C6B C9B H9BC 109.5
H9BA C9B H9BB 109.5
H9BA C9B H9BC 109.5
H9BB C9B H9BC 109.5
C11B C10B C1B 119.09(12)
C15B C10B C1B 123.17(12)
C15B C10B C11B 117.73(13)
C10B C11B H11B 119.2
C12B C11B C10B 121.58(13)
C12B C11B H11B 119.2
C11B C12B H12B 120.0
C11B C12B C13B 119.92(13)
C13B C12B H12B 120.0
O4B C13B C12B 115.48(13)
O4B C13B C14B 124.91(13)
C14B C13B C12B 119.61(13)
C13B C14B H14B 120.2
C13B C14B C15B 119.70(13)
C15B C14B H14B 120.2
C10B C15B C14B 121.45(13)
C10B C15B H15B 119.3
C14B C15B H15B 119.3
O4B C16B H16J 109.5
O4B C16B H16K 109.5
O4B C16B H16L 109.5
H16J C16B H16K 109.5
H16J C16B H16L 109.5
H16K C16B H16L 109.5

loop_
_geom_bond_atom_site_label_1
_geom_bond_atom_site_label_2
_geom_bond_distance
O1 C4 1.2466(16)
O2 C5 1.2093(17)
O3 H3 0.8200
O3 C5 1.3276(17)
O4 C13 1.3682(17)
O4 C16 1.4323(18)
N1 C1 1.4796(17)
N1 C4 1.3412(17)
N1 C6 1.5074(17)
C1 H1 0.9800
C1 C2 1.5596(18)
C1 C10 1.5222(18)
C2 H2 0.9800
C2 C3 1.5203(19)
C2 C5 1.5151(19)
C3 H3A 0.9700
C3 H3B 0.9700
C3 C4 1.5105(19)
C6 C7 1.5306(19)
C6 C8 1.533(2)
C6 C9 1.525(2)
C7 H7A 0.9600
C7 H7B 0.9600
C7 H7C 0.9600
C8 H8A 0.9600
C8 H8B 0.9600
C8 H8C 0.9600
C9 H9A 0.9600
C9 H9B 0.9600
C9 H9C 0.9600
C10 C11 1.4004(19)
C10 C15 1.3876(19)
C11 H11 0.9300
C11 C12 1.380(2)
C12 H12 0.9300
C12 C13 1.397(2)
C13 C14 1.392(2)
C14 H14 0.9300
C14 C15 1.3965(19)
C15 H15 0.9300
C16 H16A 0.9600
C16 H16B 0.9600
C16 H16C 0.9600
O1A C4A 1.2428(17)
O2A C5A 1.2083(17)
O3A H3AA 0.8200
O3A C5A 1.3305(17)
O4A C13A 1.3699(17)
O4A C16A 1.4336(17)
N1A C1A 1.4823(17)
N1A C4A 1.3432(18)
N1A C6A 1.5050(17)
C1A H1A 0.9800
C1A C2A 1.5722(19)
C1A C10A 1.5172(19)
C2A H2A 0.9800
C2A C3A 1.526(2)
C2A C5A 1.518(2)
C3A H3AB 0.9700
C3A H3AC 0.9700
C3A C4A 1.505(2)
C6A C7A 1.5304(19)
C6A C8A 1.530(2)
C6A C9A 1.528(2)
C7A H7AA 0.9600
C7A H7AB 0.9600
C7A H7AC 0.9600
C8A H8AA 0.9600
C8A H8AB 0.9600
C8A H8AC 0.9600
C9A H9AA 0.9600
C9A H9AB 0.9600
C9A H9AC 0.9600
C10A C11A 1.3992(19)
C10A C15A 1.3877(19)
C11A H11A 0.9300
C11A C12A 1.385(2)
C12A H12A 0.9300
C12A C13A 1.402(2)
C13A C14A 1.387(2)
C14A H14A 0.9300
C14A C15A 1.389(2)
C15A H15A 0.9300
C16A H16D 0.9600
C16A H16E 0.9600
C16A H16F 0.9600
O1C C4C 1.2436(17)
O2C C5C 1.2101(17)
O3C H3C 0.8200
O3C C5C 1.3294(17)
O4C C13C 1.3680(17)
O4C C16C 1.4319(18)
N1C C1C 1.4792(17)
N1C C4C 1.3458(18)
N1C C6C 1.5033(18)
C1C H1C 0.9800
C1C C2C 1.5721(19)
C1C C10C 1.5223(19)
C2C H2C 0.9800
C2C C3C 1.522(2)
C2C C5C 1.5178(19)
C3C H3CA 0.9700
C3C H3CB 0.9700
C3C C4C 1.504(2)
C6C C7C 1.5276(19)
C6C C8C 1.532(2)
C6C C9C 1.536(2)
C7C H7CA 0.9600
C7C H7CB 0.9600
C7C H7CC 0.9600
C8C H8CA 0.9600
C8C H8CB 0.9600
C8C H8CC 0.9600
C9C H9CA 0.9600
C9C H9CB 0.9600
C9C H9CC 0.9600
C10C C11C 1.4002(19)
C10C C15C 1.3931(19)
C11C H11C 0.9300
C11C C12C 1.385(2)
C12C H12C 0.9300
C12C C13C 1.396(2)
C13C C14C 1.396(2)
C14C H14C 0.9300
C14C C15C 1.394(2)
C15C H15C 0.9300
C16C H16G 0.9600
C16C H16H 0.9600
C16C H16I 0.9600
O1B C4B 1.2441(17)
O2B C5B 1.2143(17)
O3B H3BA 0.8200
O3B C5B 1.3266(17)
O4B C13B 1.3694(17)
O4B C16B 1.4282(18)
N1B C1B 1.4814(17)
N1B C4B 1.3460(18)
N1B C6B 1.5073(17)
C1B H1B 0.9800
C1B C2B 1.5685(18)
C1B C10B 1.5232(19)
C2B H2B 0.9800
C2B C3B 1.5215(19)
C2B C5B 1.5145(19)
C3B H3BB 0.9700
C3B H3BC 0.9700
C3B C4B 1.5101(19)
C6B C7B 1.534(2)
C6B C8B 1.533(2)
C6B C9B 1.529(2)
C7B H7BA 0.9600
C7B H7BB 0.9600
C7B H7BC 0.9600
C8B H8BA 0.9600
C8B H8BB 0.9600
C8B H8BC 0.9600
C9B H9BA 0.9600
C9B H9BB 0.9600
C9B H9BC 0.9600
C10B C11B 1.401(2)
C10B C15B 1.3910(19)
C11B H11B 0.9300
C11B C12B 1.381(2)
C12B H12B 0.9300
C12B C13B 1.397(2)
C13B C14B 1.390(2)
C14B H14B 0.9300
C14B C15B 1.397(2)
C15B H15B 0.9300
C16B H16J 0.9600
C16B H16K 0.9600
C16B H16L 0.9600
